data_7214460
loop_
_publ_author_name
'Zhang, Yu'
'Ju, Weiwei'
'Xu, Xiao'
'Lv, Yun'
'Zhu, Dunru'
'Xu, Yan'

_publ_section_title
;
 Two novel mixed Eu3+/Y3+ Ln MOFs: influence of pH on the topology, Eu/Y
 ratio and energy transfer
;
_journal_issue 25
_journal_name_full CrystEngComm
_journal_page_first 5681
_journal_paper_doi 10.1039/c4ce00513a
_journal_volume 16
_journal_year 2014
_chemical_formula_sum 'C7 H5 Eu0.44 N O5 Y0.56'
_chemical_formula_weight 299.61
_chemical_name_systematic
; 
 ? 
;
_space_group_IT_number 60
_symmetry_cell_setting orthorhombic
_symmetry_space_group_name_Hall '-P 2n 2ab'
_symmetry_space_group_name_H-M 'P b c n'
_atom_sites_solution_hydrogens geom
_atom_sites_solution_primary direct
_atom_sites_solution_secondary difmap
_audit_creation_method SHELXL-97
_cell_angle_alpha 90.00
_cell_angle_beta 90.00
_cell_angle_gamma 90.00
_cell_formula_units_Z 8
_cell_length_a 7.4519(6)
_cell_length_b 19.2623(15)
_cell_length_c 12.3897(9)
_cell_measurement_reflns_used 4758
_cell_measurement_temperature 296(2)
_cell_measurement_theta_max 26.687
_cell_measurement_theta_min 2.679
_cell_volume 1778.4(2)
_computing_cell_refinement 'SAINT (Bruker, 2005)'
_computing_data_collection 'APEX2 (Bruker, 2005)'
_computing_data_reduction SAINT
_computing_molecular_graphics SHELXTL
_computing_publication_material SHELXTL
_computing_structure_refinement 'SHELXL-97 (Sheldrick, 1997)'
_computing_structure_solution 'SHELXS-97 (Sheldrick, 1990)'
_diffrn_ambient_temperature 296(2)
_diffrn_measured_fraction_theta_full 0.999
_diffrn_measured_fraction_theta_max 0.999
_diffrn_measurement_device_type 'Bruker Apex2 CCD'
_diffrn_measurement_method '\w scans'
_diffrn_radiation_monochromator graphite
_diffrn_radiation_source 'fine-focus sealed tube'
_diffrn_radiation_type MoK\a
_diffrn_radiation_wavelength 0.71073
_diffrn_reflns_av_R_equivalents 0.0291
_diffrn_reflns_av_sigmaI/netI 0.0182
_diffrn_reflns_limit_h_max 9
_diffrn_reflns_limit_h_min -9
_diffrn_reflns_limit_k_max 23
_diffrn_reflns_limit_k_min -22
_diffrn_reflns_limit_l_max 12
_diffrn_reflns_limit_l_min -15
_diffrn_reflns_number 11958
_diffrn_reflns_theta_full 25.50
_diffrn_reflns_theta_max 25.50
_diffrn_reflns_theta_min 2.11
_exptl_absorpt_coefficient_mu 6.769
_exptl_absorpt_correction_T_max 0.4972
_exptl_absorpt_correction_T_min 0.4300
_exptl_absorpt_correction_type multi-scan
_exptl_absorpt_process_details '(SADABS; Sheldrick, 2003)'
_exptl_crystal_colour colourless
_exptl_crystal_density_diffrn 2.238
_exptl_crystal_density_method 'not measured'
_exptl_crystal_description block
_exptl_crystal_F_000 1148
_exptl_crystal_size_max 0.15
_exptl_crystal_size_mid 0.13
_exptl_crystal_size_min 0.12
_refine_diff_density_max 0.323
_refine_diff_density_min -0.553
_refine_diff_density_rms 0.099
_refine_ls_extinction_method SHELXL
_refine_ls_goodness_of_fit_ref 1.151
_refine_ls_hydrogen_treatment mixed
_refine_ls_matrix_type full
_refine_ls_number_parameters 131
_refine_ls_number_reflns 1650
_refine_ls_number_restraints 1
_refine_ls_restrained_S_all 1.157
_refine_ls_R_factor_all 0.0280
_refine_ls_R_factor_gt 0.0230
_refine_ls_shift/su_max 0.017
_refine_ls_shift/su_mean 0.001
_refine_ls_structure_factor_coef Fsqd
_refine_ls_weighting_details 'calc w=1/[\s^2^(Fo^2^)+(0.0250P)^2^+1.8191P] where P=(Fo^2^+2Fc^2^)/3'
_refine_ls_weighting_scheme calc
_refine_ls_wR_factor_gt 0.0537
_refine_ls_wR_factor_ref 0.0553
_reflns_number_gt 1463
_reflns_number_total 1650
_reflns_threshold_expression >2sigma(I)
_cod_data_source_file c4ce00513a2.cif
_cod_data_source_block a02
_cod_depositor_comments
;
The following automatic conversions were performed:

'_symmetry_cell_setting' value 'Orthorhombic ' changed to
'orthorhombic' according to
/usr/data/users/saulius/crontab/automatic-downloads/rss-feeds/RSC/lib/dictionaries/cif_core.dic
dictionary named 'cif_core.dic' version 2.4.2 from 2011-04-26.

Automatic conversion script
Id: cif_fix_values 2281 2013-09-26 08:29:07Z andrius 

 Adding full bibliography for 7214459--7214460.cif.
;
_cod_original_sg_symbol_H-M Pbcn
_cod_database_code 7214460

loop_
_symmetry_equiv_pos_as_xyz
'x, y, z'
'-x+1/2, -y+1/2, z+1/2'
'-x, y, -z+1/2'
'x+1/2, -y+1/2, -z'
'-x, -y, -z'
'x-1/2, y-1/2, -z-1/2'
'x, -y, z-1/2'
'-x-1/2, y-1/2, z'

loop_
_atom_site_label
_atom_site_type_symbol
_atom_site_fract_x
_atom_site_fract_y
_atom_site_fract_z
_atom_site_U_iso_or_equiv
_atom_site_adp_type
_atom_site_occupancy
_atom_site_symmetry_multiplicity
_atom_site_calc_flag
_atom_site_refinement_flags
Eu1 Eu 0.23897(2) 0.266201(11) 0.458787(16) 0.01363(10) Uani 0.44 1 d P
Y1 Y 0.23897(2) 0.266201(11) 0.458787(16) 0.01363(10) Uani 0.56 1 d P
O1 O 0.3065(4) -0.12188(13) 0.3762(2) 0.0395(6) Uani 1 1 d .
O2 O 0.2291(3) -0.12193(15) 0.5467(2) 0.0363(7) Uani 1 1 d .
O3 O 0.4343(3) 0.24590(11) 0.61541(16) 0.0165(5) Uani 1 1 d .
O4 O 0.2694(3) 0.25457(11) 0.76584(19) 0.0199(5) Uani 1 1 d .
C1 C 0.3006(5) 0.09612(19) 0.3704(3) 0.0353(9) Uani 1 1 d .
H1A H 0.3310 0.1202 0.3080 0.042 Uiso 1 1 calc R
C2 C 0.3076(5) 0.02437(18) 0.3680(3) 0.0339(9) Uani 1 1 d .
H2A H 0.3405 0.0011 0.3053 0.041 Uiso 1 1 calc R
C3 C 0.2649(4) -0.01231(19) 0.4606(3) 0.0254(9) Uani 1 1 d .
C4 C 0.2171(5) 0.0249(2) 0.5518(3) 0.0301(8) Uani 1 1 d .
H4A H 0.1882 0.0021 0.6156 0.036 Uiso 1 1 calc R
C5 C 0.2131(5) 0.0966(2) 0.5462(3) 0.0314(8) Uani 1 1 d .
H5A H 0.1812 0.1211 0.6079 0.038 Uiso 1 1 calc R
C6 C 0.2673(4) -0.0901(2) 0.4614(3) 0.0242(8) Uani 1 1 d .
C7 C 0.4134(4) 0.24999(13) 0.7166(2) 0.0121(6) Uani 1 1 d .
N1 N 0.2526(3) 0.13261(18) 0.4570(2) 0.0287(7) Uani 1 1 d .
O1H O 0.0289(3) 0.24383(12) 0.58499(18) 0.0183(5) Uani 1 1 d D
H1 H 0.067(5) 0.2424(18) 0.6379(18) 0.022 Uiso 1 1 d D

loop_
_atom_site_aniso_label
_atom_site_aniso_U_11
_atom_site_aniso_U_22
_atom_site_aniso_U_33
_atom_site_aniso_U_23
_atom_site_aniso_U_13
_atom_site_aniso_U_12
Eu1 0.01291(13) 0.01758(15) 0.01041(14) 0.00031(8) -0.00050(7) 0.00004(7)
Y1 0.01291(13) 0.01758(15) 0.01041(14) 0.00031(8) -0.00050(7) 0.00004(7)
O1 0.0673(17) 0.0202(13) 0.0310(15) 0.0018(12) 0.0167(13) 0.0009(12)
O2 0.0611(18) 0.0206(15) 0.0273(15) -0.0006(11) 0.0066(13) -0.0003(11)
O3 0.0151(9) 0.0272(13) 0.0071(11) -0.0001(9) -0.0015(8) 0.0037(8)
O4 0.0153(11) 0.0346(13) 0.0097(11) -0.0014(9) 0.0022(8) 0.0032(8)
C1 0.049(2) 0.0231(19) 0.034(2) 0.0058(17) 0.0130(18) 0.0024(16)
C2 0.048(2) 0.0245(19) 0.029(2) -0.0007(16) 0.0091(18) 0.0015(16)
C3 0.0238(18) 0.021(2) 0.031(2) 0.0010(15) 0.0020(15) 0.0005(12)
C4 0.0397(19) 0.025(2) 0.025(2) 0.0016(15) 0.0012(16) -0.0007(15)
C5 0.0422(19) 0.022(2) 0.030(2) -0.0032(16) 0.0051(16) 0.0005(16)
C6 0.0242(16) 0.0198(18) 0.029(2) -0.0012(15) 0.0007(14) 0.0005(12)
C7 0.0146(14) 0.0120(15) 0.0095(16) 0.0007(13) 0.0013(12) 0.0002(9)
N1 0.0317(16) 0.0219(17) 0.0326(18) -0.0012(13) 0.0030(13) -0.0013(11)
O1H 0.0142(10) 0.0361(13) 0.0046(10) 0.0001(10) -0.0030(9) -0.0003(9)

loop_
_atom_type_symbol
_atom_type_description
_atom_type_scat_dispersion_real
_atom_type_scat_dispersion_imag
_atom_type_scat_source
C C 0.0033 0.0016 'International Tables Vol C Tables 4.2.6.8 and 6.1.1.4'
H H 0.0000 0.0000 'International Tables Vol C Tables 4.2.6.8 and 6.1.1.4'
N N 0.0061 0.0033 'International Tables Vol C Tables 4.2.6.8 and 6.1.1.4'
O O 0.0106 0.0060 'International Tables Vol C Tables 4.2.6.8 and 6.1.1.4'
Y Y -2.7962 3.5667 'International Tables Vol C Tables 4.2.6.8 and 6.1.1.4'
Eu Eu -0.1578 3.6682 'International Tables Vol C Tables 4.2.6.8 and 6.1.1.4'

loop_
_geom_angle_atom_site_label_1
_geom_angle_atom_site_label_2
_geom_angle_atom_site_label_3
_geom_angle
_geom_angle_site_symmetry_1
_geom_angle_site_symmetry_3
O1H Eu1 O1H 145.37(5) 4_556 .
O1H Eu1 O1 96.33(9) 4_556 8_665
O1H Eu1 O1 111.57(9) . 8_665
O1H Eu1 O4 76.80(7) 4_556 2_554
O1H Eu1 O4 129.37(7) . 2_554
O1 Eu1 O4 74.07(8) 8_665 2_554
O1H Eu1 O2 95.22(8) 4_556 8_665
O1H Eu1 O2 85.78(8) . 8_665
O1 Eu1 O2 53.83(9) 8_665 8_665
O4 Eu1 O2 126.28(8) 2_554 8_665
O1H Eu1 O3 66.77(7) 4_556 .
O1H Eu1 O3 80.39(7) . .
O1 Eu1 O3 124.12(8) 8_665 .
O4 Eu1 O3 140.16(6) 2_554 .
O2 Eu1 O3 74.26(8) 8_665 .
O1H Eu1 O3 142.45(7) 4_556 4_456
O1H Eu1 O3 66.43(7) . 4_456
O1 Eu1 O3 78.25(8) 8_665 4_456
O4 Eu1 O3 65.93(6) 2_554 4_456
O2 Eu1 O3 110.01(8) 8_665 4_456
O3 Eu1 O3 145.74(5) . 4_456
O1H Eu1 N1 82.73(8) 4_556 .
O1H Eu1 N1 80.93(8) . .
O1 Eu1 N1 153.61(9) 8_665 .
O4 Eu1 N1 80.09(8) 2_554 .
O2 Eu1 N1 152.54(9) 8_665 .
O3 Eu1 N1 79.87(8) . .
O3 Eu1 N1 86.49(7) 4_456 .
O1H Eu1 C6 96.07(9) 4_556 8_665
O1H Eu1 C6 99.85(9) . 8_665
O1 Eu1 C6 26.92(9) 8_665 8_665
O4 Eu1 C6 100.15(9) 2_554 8_665
O2 Eu1 C6 26.92(9) 8_665 8_665
O3 Eu1 C6 99.20(8) . 8_665
O3 Eu1 C6 94.79(8) 4_456 8_665
N1 Eu1 C6 178.69(8) . 8_665
O1H Eu1 C7 96.10(8) 4_556 2_554
O1H Eu1 C7 112.49(7) . 2_554
O1 Eu1 C7 69.02(7) 8_665 2_554
O4 Eu1 C7 19.46(6) 2_554 2_554
O2 Eu1 C7 122.57(7) 8_665 2_554
O3 Eu1 C7 158.20(7) . 2_554
O3 Eu1 C7 47.00(7) 4_456 2_554
N1 Eu1 C7 84.80(8) . 2_554
C6 Eu1 C7 95.84(8) 8_665 2_554
O1H Eu1 Y1 29.49(6) 4_556 4_556
O1H Eu1 Y1 116.73(5) . 4_556
O1 Eu1 Y1 112.79(7) 8_665 4_556
O4 Eu1 Y1 104.81(4) 2_554 4_556
O2 Eu1 Y1 86.06(6) 8_665 4_556
O3 Eu1 Y1 37.30(5) . 4_556
O3 Eu1 Y1 163.93(5) 4_456 4_556
N1 Eu1 Y1 78.77(6) . 4_556
C6 Eu1 Y1 99.93(6) 8_665 4_556
C7 Eu1 Y1 124.25(5) 2_554 4_556
O1H Eu1 Eu1 29.49(6) 4_556 4_556
O1H Eu1 Eu1 116.73(5) . 4_556
O1 Eu1 Eu1 112.79(7) 8_665 4_556
O4 Eu1 Eu1 104.81(4) 2_554 4_556
O2 Eu1 Eu1 86.06(6) 8_665 4_556
O3 Eu1 Eu1 37.30(5) . 4_556
O3 Eu1 Eu1 163.93(5) 4_456 4_556
N1 Eu1 Eu1 78.77(6) . 4_556
C6 Eu1 Eu1 99.93(6) 8_665 4_556
C7 Eu1 Eu1 124.25(5) 2_554 4_556
Y1 Eu1 Eu1 0.000(8) 4_556 4_556
O1H Eu1 H1 131.8(6) 4_556 .
O1H Eu1 H1 14.9(6) . .
O1 Eu1 H1 116.8(7) 8_665 .
O4 Eu1 H1 143.0(6) 2_554 .
O2 Eu1 H1 79.7(7) 8_665 .
O3 Eu1 H1 65.7(6) . .
O3 Eu1 H1 81.3(6) 4_456 .
N1 Eu1 H1 81.4(8) . .
C6 Eu1 H1 99.1(8) 8_665 .
C7 Eu1 H1 127.1(6) 2_554 .
Y1 Eu1 H1 102.5(6) 4_556 .
Eu1 Eu1 H1 102.5(6) 4_556 .
C6 O1 Y1 92.7(2) . 8_655
C6 O1 Eu1 92.7(2) . 8_655
Y1 O1 Eu1 0.000(9) 8_655 8_655
C6 O2 Y1 91.9(2) . 8_655
C6 O2 Eu1 91.9(2) . 8_655
Y1 O2 Eu1 0.000(5) 8_655 8_655
C7 O3 Eu1 134.40(17) . .
C7 O3 Y1 119.29(17) . 4_556
Eu1 O3 Y1 105.46(7) . 4_556
C7 O3 Eu1 119.29(17) . 4_556
Eu1 O3 Eu1 105.46(7) . 4_556
Y1 O3 Eu1 0.000(13) 4_556 4_556
C7 O4 Y1 119.78(18) . 2
C7 O4 Eu1 119.78(18) . 2
Y1 O4 Eu1 0.000(10) 2 2
N1 C1 C2 123.7(4) . .
N1 C1 H1A 118.2 . .
C2 C1 H1A 118.2 . .
C1 C2 C3 118.9(4) . .
C1 C2 H2A 120.5 . .
C3 C2 H2A 120.5 . .
C4 C3 C2 118.1(3) . .
C4 C3 C6 121.0(3) . .
C2 C3 C6 120.9(3) . .
C3 C4 C5 118.8(4) . .
C3 C4 H4A 120.6 . .
C5 C4 H4A 120.6 . .
N1 C5 C4 123.7(4) . .
N1 C5 H5A 118.1 . .
C4 C5 H5A 118.1 . .
O1 C6 O2 121.6(4) . .
O1 C6 C3 119.0(3) . .
O2 C6 C3 119.4(3) . .
O1 C6 Y1 60.42(19) . 8_655
O2 C6 Y1 61.2(2) . 8_655
C3 C6 Y1 178.0(2) . 8_655
O1 C6 Eu1 60.42(19) . 8_655
O2 C6 Eu1 61.2(2) . 8_655
C3 C6 Eu1 178.0(2) . 8_655
Y1 C6 Eu1 0.000(8) 8_655 8_655
O4 C7 O3 126.8(3) . .
O4 C7 C7 117.7(3) . 3_656
O3 C7 C7 115.5(3) . 3_656
O4 C7 Eu1 40.76(14) . 2
O3 C7 Eu1 163.60(19) . 2
C7 C7 Eu1 78.2(2) 3_656 2
C1 N1 C5 116.8(4) . .
C1 N1 Eu1 123.0(2) . .
C5 N1 Eu1 120.2(2) . .
Y1 O1H Eu1 0.000(11) 4_456 4_456
Y1 O1H Eu1 121.29(10) 4_456 .
Eu1 O1H Eu1 121.29(10) 4_456 .
Y1 O1H H1 127(3) 4_456 .
Eu1 O1H H1 127(3) 4_456 .
Eu1 O1H H1 111(3) . .

loop_
_geom_bond_atom_site_label_1
_geom_bond_atom_site_label_2
_geom_bond_distance
_geom_bond_site_symmetry_2
Eu1 O1H 2.236(2) 4_556
Eu1 O1H 2.254(2) .
Eu1 O1 2.410(2) 8_665
Eu1 O4 2.425(2) 2_554
Eu1 O2 2.426(3) 8_665
Eu1 O3 2.457(2) .
Eu1 O3 2.461(2) 4_456
Eu1 N1 2.575(3) .
Eu1 C6 2.768(4) 8_665
Eu1 C7 3.223(3) 2_554
Eu1 Y1 3.9135(3) 4_556
Eu1 Eu1 3.9135(3) 4_556
Eu1 H1 2.60(3) .
O1 C6 1.254(4) .
O1 Y1 2.410(2) 8_655
O1 Eu1 2.410(2) 8_655
O2 C6 1.254(4) .
O2 Y1 2.426(3) 8_655
O2 Eu1 2.426(3) 8_655
O3 C7 1.266(3) .
O3 Y1 2.461(2) 4_556
O3 Eu1 2.461(2) 4_556
O4 C7 1.237(3) .
O4 Y1 2.425(2) 2
O4 Eu1 2.425(2) 2
C1 N1 1.332(5) .
C1 C2 1.384(5) .
C1 H1A 0.9300 .
C2 C3 1.384(5) .
C2 H2A 0.9300 .
C3 C4 1.384(5) .
C3 C6 1.499(5) .
C4 C5 1.383(5) .
C4 H4A 0.9300 .
C5 N1 1.338(5) .
C5 H5A 0.9300 .
C6 Y1 2.768(4) 8_655
C6 Eu1 2.768(4) 8_655
C7 C7 1.533(5) 3_656
C7 Eu1 3.223(3) 2
O1H Y1 2.236(2) 4_456
O1H Eu1 2.236(2) 4_456
O1H H1 0.716(18) .
